data_1010502
loop_
_publ_author_name
'Peyronel, G'

_publ_section_title
;
Struttura del Pirofosfato di Uranio: U P~2~ O~7~.
;
_journal_coden_ASTM ZEKGAX
_journal_name_full
;
Zeitschrift fuer Kristallographie, Kristallgeometrie, Kristallphysik,
Kristallchemie (-144,1977)
;
_journal_page_first 311
_journal_page_last 312
_journal_volume 94
_journal_year 1936
_chemical_formula_structural 'U P2 O7'
_chemical_formula_sum 'O7 P2 U'
_chemical_name_systematic 'Uranium diphosphate'
_space_group_IT_number 205
_symmetry_cell_setting cubic
_symmetry_Int_Tables_number 205
_symmetry_space_group_name_Hall '-P 2ac 2ab 3'
_symmetry_space_group_name_H-M 'P a -3'
_cell_angle_alpha 90
_cell_angle_beta 90
_cell_angle_gamma 90
_cell_formula_units_Z 4
_cell_length_a 8.61
_cell_length_b 8.61
_cell_length_c 8.61
_cell_volume 638.3
_cod_database_code 1010502

loop_
_symmetry_equiv_pos_as_xyz
x,y,z
1/2+x,1/2-y,-z
-x,1/2+y,1/2-z
1/2-x,-y,1/2+z
y,z,x
1/2-y,-z,1/2+x
1/2+y,1/2-z,-x
-y,1/2+z,1/2-x
z,x,y
-z,1/2+x,1/2-y
1/2-z,-x,1/2+y
1/2+z,1/2-x,-y
-x,-y,-z
1/2-x,1/2+y,z
x,1/2-y,1/2+z
1/2+x,y,1/2-z
-y,-z,-x
1/2+y,z,1/2-x
1/2-y,1/2+z,x
y,1/2-z,1/2+x
-z,-x,-y
z,1/2-x,1/2+y
1/2+z,x,1/2-y
1/2-z,1/2+x,y

loop_
_atom_site_label
_atom_site_type_symbol
_atom_site_symmetry_multiplicity
_atom_site_Wyckoff_symbol
_atom_site_fract_x
_atom_site_fract_y
_atom_site_fract_z
_atom_site_occupancy
_atom_site_attached_hydrogens
_atom_site_calc_flag
U1 U4+ 4 a 0. 0. 0. 1. 0 d
O1 O2- 4 b 0.5 0.5 0.5 1. 0 d
P1 P5+ 8 c -1. -1. -1. 1. 0 dum
O2 O2- 24 d -1. -1. -1. 1. 0 dum

loop_
_atom_type_symbol
_atom_type_oxidation_number
U4+ 4.000
O2- -2.000
P5+ 5.000
